data_2013085
loop_
_publ_author_name
'Lee, Yong-Min'
'Shim, Yoon-Bo'
'Lee, Seung Jae'
'Kang, Sung Kwon'
'Choi, Sung-Nak'

_publ_section_title
;
 Redetermination of
 (6<i>R</i>,7<i>S</i>,9<i>S</i>,11<i>S</i>)-(--)-sparteinium
 monoperchlorate
;
_journal_issue 12
_journal_name_full 'Acta Crystallographica Section C'
_journal_page_first o733
_journal_page_last o734
_journal_paper_doi 10.1107/S0108270102020425
_journal_volume 58
_journal_year 2002
_chemical_formula_iupac 'C15 H27 N2 1+, Cl O4 1-'
_chemical_formula_moiety 'C15 H27 N2 1+, Cl O4 1-'
_chemical_formula_sum 'C15 H27 Cl N2 O4'
_chemical_formula_weight 334.84
_chemical_name_common '(-)-Sparteinium monoperchlorate'
_chemical_name_systematic
;
(6R,7S,9S,11S)-Sparteinium monoperchlorate
;
_space_group_IT_number 19
_symmetry_cell_setting orthorhombic
_symmetry_space_group_name_Hall 'P 2ac 2ab'
_symmetry_space_group_name_H-M 'P 21 21 21'
_atom_sites_solution_hydrogens geom
_atom_sites_solution_primary direct
_atom_sites_solution_secondary difmap
_audit_creation_method SHELXL-97
_cell_angle_alpha 90.00
_cell_angle_beta 90.00
_cell_angle_gamma 90.00
_cell_formula_units_Z 4
_cell_length_a 8.029(2)
_cell_length_b 13.4196(16)
_cell_length_c 15.3094(16)
_cell_measurement_reflns_used 25
_cell_measurement_temperature 293(2)
_cell_measurement_theta_max 14.09
_cell_measurement_theta_min 11.34
_cell_volume 1649.5(5)
_computing_cell_refinement 'CAD-4 EXPRESS'
_computing_data_collection 'CAD-4 EXPRESS (Enraf-Nonius, 1994)'
_computing_data_reduction 'XCAD4 (Harms & Wocadlo, 1995)'
_computing_molecular_graphics 'ORTEP-3 for Windows (Farrugia, 1997)'
_computing_publication_material 'WinGX (Farrugia, 1999)'
_computing_structure_refinement 'SHELXL97 (Sheldrick, 1997)'
_computing_structure_solution 'SHELXS97 (Sheldrick, 1997)'
_diffrn_ambient_temperature 293(2)
_diffrn_measured_fraction_theta_full 0.993
_diffrn_measured_fraction_theta_max 0.993
_diffrn_measurement_device_type 'Enraf-Nonius CAD-4'
_diffrn_measurement_method 'non-profiled \w/2\q'
_diffrn_radiation_monochromator graphite
_diffrn_radiation_source 'fine-focus sealed tube'
_diffrn_radiation_type MoK\a
_diffrn_radiation_wavelength 0.71073
_diffrn_reflns_av_R_equivalents 0.0115
_diffrn_reflns_av_sigmaI/netI 0.0497
_diffrn_reflns_limit_h_max 10
_diffrn_reflns_limit_h_min -1
_diffrn_reflns_limit_k_max 17
_diffrn_reflns_limit_k_min 0
_diffrn_reflns_limit_l_max 19
_diffrn_reflns_limit_l_min 0
_diffrn_reflns_number 2438
_diffrn_reflns_theta_full 27.46
_diffrn_reflns_theta_max 27.46
_diffrn_reflns_theta_min 2.02
_diffrn_standards_decay_% 1
_diffrn_standards_interval_time 300
_diffrn_standards_number 3
_exptl_absorpt_coefficient_mu 0.251
_exptl_absorpt_correction_T_max 0.9262
_exptl_absorpt_correction_T_min 0.8872
_exptl_absorpt_correction_type '\y scan'
_exptl_absorpt_process_details '(North et al., 1968)'
_exptl_crystal_colour Yellow
_exptl_crystal_density_diffrn 1.348
_exptl_crystal_density_method 'not measured'
_exptl_crystal_description Block
_exptl_crystal_F_000 720
_exptl_crystal_size_max 0.33
_exptl_crystal_size_mid 0.3
_exptl_crystal_size_min 0.3
_refine_diff_density_max 0.254
_refine_diff_density_min -0.242
_refine_ls_abs_structure_details 'Flack (1983), 232 Friedel pairs'
_refine_ls_abs_structure_Flack 0.00(13)
_refine_ls_extinction_method none
_refine_ls_goodness_of_fit_ref 1.018
_refine_ls_hydrogen_treatment mixed
_refine_ls_matrix_type full
_refine_ls_number_parameters 203
_refine_ls_number_reflns 2402
_refine_ls_number_restraints 0
_refine_ls_restrained_S_all 1.018
_refine_ls_R_factor_all 0.0970
_refine_ls_R_factor_gt 0.0515
_refine_ls_shift/su_max <0.001
_refine_ls_shift/su_mean 0.000
_refine_ls_structure_factor_coef Fsqd
_refine_ls_weighting_details 'calc w = 1/[\s^2^(Fo^2^)+(0.0533P)^2^+0.3075P] where P = (Fo^2^+2Fc^2^)/3'
_refine_ls_weighting_scheme calc
_refine_ls_wR_factor_gt 0.1088
_refine_ls_wR_factor_ref 0.1283
_reflns_number_gt 1559
_reflns_number_total 2402
_reflns_threshold_expression I>2\s(I)
_cod_data_source_file ob1088.cif
_cod_data_source_block I
_cod_original_cell_volume 1649.6(5)
_cod_database_code 2013085
_cod_database_fobs_code 2013085

loop_
_symmetry_equiv_pos_as_xyz
'x, y, z'
'-x+1/2, -y, z+1/2'
'x+1/2, -y+1/2, -z'
'-x, y+1/2, -z+1/2'

loop_
_atom_site_label
_atom_site_fract_x
_atom_site_fract_y
_atom_site_fract_z
_atom_site_U_iso_or_equiv
_atom_site_adp_type
_atom_site_calc_flag
_atom_site_refinement_flags
_atom_site_occupancy
_atom_site_disorder_assembly
_atom_site_disorder_group
_atom_site_type_symbol
N1 0.1462(4) 0.5025(3) 0.43971(19) 0.0366(7) Uani d . 1 . . N
H1 0.242(5) 0.505(4) 0.418(3) 0.044(11) Uiso d . 1 . . H
N16 0.3437(4) 0.5980(2) 0.3186(2) 0.0373(8) Uani d . 1 . . N
C2 0.1250(7) 0.4216(3) 0.5064(3) 0.0494(12) Uani d . 1 . . C
H2A 0.0163 0.4275 0.5335 0.059 Uiso calc R 1 . . H
H2B 0.2087 0.4289 0.5516 0.059 Uiso calc R 1 . . H
C3 0.1414(7) 0.3196(3) 0.4646(3) 0.0575(13) Uani d . 1 . . C
H3A 0.2542 0.3109 0.4432 0.069 Uiso calc R 1 . . H
H3B 0.1205 0.2686 0.5081 0.069 Uiso calc R 1 . . H
C4 0.0204(7) 0.3072(3) 0.3898(3) 0.0592(14) Uani d . 1 . . C
H4A -0.0928 0.3090 0.4117 0.071 Uiso calc R 1 . . H
H4B 0.0381 0.2432 0.3618 0.071 Uiso calc R 1 . . H
C5 0.0457(7) 0.3906(3) 0.3235(3) 0.0494(12) Uani d . 1 . . C
H5A -0.0340 0.3830 0.2763 0.059 Uiso calc R 1 . . H
H5B 0.1566 0.3856 0.2989 0.059 Uiso calc R 1 . . H
C6 0.0237(5) 0.4927(3) 0.3652(2) 0.0376(8) Uani d . 1 . . C
H6 -0.0886 0.4953 0.3902 0.045 Uiso calc R 1 . . H
C7 0.0398(6) 0.5793(3) 0.3018(3) 0.0434(11) Uani d . 1 . . C
H7 -0.0477 0.5730 0.2575 0.052 Uiso calc R 1 . . H
C8 0.0140(6) 0.6777(3) 0.3508(3) 0.0465(11) Uani d . 1 . . C
H8A 0.0173 0.7332 0.3102 0.056 Uiso calc R 1 . . H
H8B -0.0933 0.6778 0.3799 0.056 Uiso calc R 1 . . H
C9 0.1532(6) 0.6871(3) 0.4173(3) 0.0426(10) Uani d . 1 . . C
H9 0.1391 0.7504 0.4484 0.051 Uiso calc R 1 . . H
C10 0.1362(6) 0.6029(3) 0.4833(2) 0.0430(11) Uani d . 1 . . C
H10A 0.2242 0.6083 0.5265 0.052 Uiso calc R 1 . . H
H10B 0.0303 0.6089 0.5134 0.052 Uiso calc R 1 . . H
C11 0.3235(5) 0.6882(3) 0.3726(3) 0.0401(9) Uani d . 1 . . C
H11 0.4070 0.6840 0.4192 0.048 Uiso calc R 1 . . H
C12 0.3593(6) 0.7841(3) 0.3225(3) 0.0495(11) Uani d . 1 . . C
H12A 0.3517 0.8405 0.3619 0.059 Uiso calc R 1 . . H
H12B 0.2765 0.7928 0.2770 0.059 Uiso calc R 1 . . H
C13 0.5329(6) 0.7811(3) 0.2815(3) 0.0603(14) Uani d . 1 . . C
H13A 0.5495 0.8401 0.2459 0.072 Uiso calc R 1 . . H
H13B 0.6165 0.7810 0.3272 0.072 Uiso calc R 1 . . H
C14 0.5527(7) 0.6893(3) 0.2256(3) 0.0564(12) Uani d . 1 . . C
H14A 0.6665 0.6851 0.2047 0.068 Uiso calc R 1 . . H
H14B 0.4798 0.6940 0.1753 0.068 Uiso calc R 1 . . H
C15 0.5104(6) 0.5957(3) 0.2776(3) 0.0492(12) Uani d . 1 . . C
H15A 0.5166 0.5385 0.2389 0.059 Uiso calc R 1 . . H
H15B 0.5936 0.5867 0.3229 0.059 Uiso calc R 1 . . H
C17 0.2077(5) 0.5847(3) 0.2555(3) 0.0440(11) Uani d . 1 . . C
H17A 0.2257 0.5239 0.2225 0.053 Uiso calc R 1 . . H
H17B 0.2073 0.6400 0.2147 0.053 Uiso calc R 1 . . H
Cl 0.10569(12) 0.00084(9) 0.46176(7) 0.0495(3) Uani d . 1 . . Cl
O1 0.2009(5) -0.0724(3) 0.5068(2) 0.0729(11) Uani d . 1 . . O
O2 0.0187(6) 0.0599(3) 0.5240(3) 0.0980(14) Uani d . 1 . . O
O3 -0.0101(5) -0.0503(3) 0.4058(2) 0.0923(14) Uani d . 1 . . O
O4 0.2127(6) 0.0604(3) 0.4112(3) 0.1147(16) Uani d . 1 . . O

loop_
_atom_site_aniso_label
_atom_site_aniso_U_11
_atom_site_aniso_U_22
_atom_site_aniso_U_33
_atom_site_aniso_U_12
_atom_site_aniso_U_13
_atom_site_aniso_U_23
N1 0.0334(17) 0.0433(17) 0.0332(16) 0.000(2) 0.0004(14) -0.0010(18)
N16 0.0352(18) 0.0418(19) 0.0349(16) 0.0020(16) 0.0025(16) -0.0050(15)
C2 0.049(3) 0.059(3) 0.040(2) -0.008(3) 0.001(2) 0.012(2)
C3 0.061(3) 0.046(2) 0.066(3) -0.002(3) 0.007(3) 0.009(3)
C4 0.065(4) 0.047(2) 0.066(3) -0.008(3) 0.003(3) -0.003(2)
C5 0.051(3) 0.052(2) 0.045(2) -0.007(3) -0.005(2) -0.009(2)
C6 0.0322(19) 0.045(2) 0.0353(18) -0.002(2) -0.0041(17) 0.000(2)
C7 0.041(2) 0.049(2) 0.041(2) -0.002(2) -0.011(2) 0.000(2)
C8 0.037(3) 0.048(2) 0.054(3) 0.007(2) 0.001(2) 0.006(2)
C9 0.045(3) 0.0334(19) 0.050(2) 0.003(2) 0.006(2) -0.009(2)
C10 0.042(3) 0.051(3) 0.036(2) -0.002(2) 0.001(2) -0.0129(19)
C11 0.037(2) 0.043(2) 0.041(2) 0.001(2) -0.001(2) -0.010(2)
C12 0.045(3) 0.045(2) 0.058(3) -0.003(2) 0.007(2) -0.006(2)
C13 0.052(3) 0.054(3) 0.075(3) -0.011(3) 0.015(3) 0.001(2)
C14 0.054(3) 0.057(3) 0.058(3) -0.005(3) 0.017(3) 0.002(2)
C15 0.043(3) 0.052(3) 0.053(3) 0.006(2) 0.007(2) -0.007(2)
C17 0.055(3) 0.043(2) 0.033(2) -0.003(2) 0.000(2) -0.0010(19)
Cl 0.0376(5) 0.0537(5) 0.0572(6) 0.0023(7) 0.0040(5) 0.0115(6)
O1 0.074(3) 0.067(2) 0.078(2) 0.017(2) -0.024(2) 0.0033(18)
O2 0.094(3) 0.080(2) 0.120(3) 0.022(3) 0.027(3) -0.015(2)
O3 0.060(3) 0.140(4) 0.077(2) -0.012(3) -0.021(2) 0.002(2)
O4 0.094(4) 0.120(3) 0.130(3) -0.033(3) 0.032(3) 0.052(3)

loop_
_atom_type_symbol
_atom_type_description
_atom_type_scat_dispersion_real
_atom_type_scat_dispersion_imag
_atom_type_scat_source
C C 0.0033 0.0016 'International Tables Vol C Tables 4.2.6.8 and 6.1.1.4'
H H 0.0000 0.0000 'International Tables Vol C Tables 4.2.6.8 and 6.1.1.4'
Cl Cl 0.1484 0.1585 'International Tables Vol C Tables 4.2.6.8 and 6.1.1.4'
N N 0.0061 0.0033 'International Tables Vol C Tables 4.2.6.8 and 6.1.1.4'
O O 0.0106 0.0060 'International Tables Vol C Tables 4.2.6.8 and 6.1.1.4'

loop_
_geom_angle_atom_site_label_1
_geom_angle_atom_site_label_2
_geom_angle_atom_site_label_3
_geom_angle
_geom_angle_publ_flag
C2 N1 C6 112.2(3) yes
C2 N1 C10 109.9(3) yes
C6 N1 C10 112.2(3) yes
C2 N1 H1 114(3) yes
C6 N1 H1 107(3) yes
C10 N1 H1 101(4) yes
C11 N16 C15 110.8(3) yes
C11 N16 C17 112.7(3) yes
C15 N16 C17 113.0(3) yes
N1 C2 C3 110.9(3) ?
N1 C2 H2A 109.5 ?
C3 C2 H2A 109.5 ?
N1 C2 H2B 109.5 ?
C3 C2 H2B 109.5 ?
H2A C2 H2B 108.1 ?
C4 C3 C2 111.3(4) ?
C4 C3 H3A 109.4 ?
C2 C3 H3A 109.4 ?
C4 C3 H3B 109.4 ?
C2 C3 H3B 109.4 ?
H3A C3 H3B 108.0 ?
C3 C4 C5 109.8(4) ?
C3 C4 H4A 109.7 ?
C5 C4 H4A 109.7 ?
C3 C4 H4B 109.7 ?
C5 C4 H4B 109.7 ?
H4A C4 H4B 108.2 ?
C4 C5 C6 111.5(3) ?
C4 C5 H5A 109.3 ?
C6 C5 H5A 109.3 ?
C4 C5 H5B 109.3 ?
C6 C5 H5B 109.3 ?
H5A C5 H5B 108.0 ?
N1 C6 C7 111.1(3) ?
N1 C6 C5 108.6(3) ?
C7 C6 C5 114.3(3) ?
N1 C6 H6 107.5 ?
C7 C6 H6 107.5 ?
C5 C6 H6 107.5 ?
C6 C7 C17 114.1(3) ?
C6 C7 C8 109.6(3) ?
C17 C7 C8 107.8(4) ?
C6 C7 H7 108.4 ?
C17 C7 H7 108.4 ?
C8 C7 H7 108.4 ?
C7 C8 C9 107.5(4) yes
C9 C8 H8A 110.2 ?
C7 C8 H8A 110.2 ?
C9 C8 H8B 110.2 ?
C7 C8 H8B 110.2 ?
H8A C8 H8B 108.5 ?
C8 C9 C10 108.6(4) ?
C8 C9 C11 111.0(3) ?
C10 C9 C11 112.6(4) ?
C8 C9 H9 108.2 ?
C10 C9 H9 108.2 ?
C11 C9 H9 108.2 ?
N1 C10 C9 111.4(3) ?
N1 C10 H10A 109.3 ?
C9 C10 H10A 109.3 ?
N1 C10 H10B 109.3 ?
C9 C10 H10B 109.3 ?
H10A C10 H10B 108.0 ?
N16 C11 C12 112.9(3) ?
N16 C11 C9 109.9(3) ?
C12 C11 C9 113.7(4) ?
N16 C11 H11 106.6 ?
C12 C11 H11 106.6 ?
C9 C11 H11 106.6 ?
C11 C12 C13 110.9(4) ?
C11 C12 H12A 109.5 ?
C13 C12 H12A 109.5 ?
C11 C12 H12B 109.5 ?
C13 C12 H12B 109.5 ?
H12A C12 H12B 108.1 ?
C14 C13 C12 110.5(4) ?
C14 C13 H13A 109.6 ?
C12 C13 H13A 109.6 ?
C14 C13 H13B 109.6 ?
C12 C13 H13B 109.6 ?
H13A C13 H13B 108.1 ?
C13 C14 C15 110.7(3) ?
C13 C14 H14A 109.5 ?
C15 C14 H14A 109.5 ?
C13 C14 H14B 109.5 ?
C15 C14 H14B 109.5 ?
H14A C14 H14B 108.1 ?
N16 C15 C14 113.9(4) ?
N16 C15 H15A 108.8 ?
C14 C15 H15A 108.8 ?
N16 C15 H15B 108.8 ?
C14 C15 H15B 108.8 ?
H15A C15 H15B 107.7 ?
N16 C17 C7 110.9(3) ?
N16 C17 H17A 109.5 ?
C7 C17 H17A 109.5 ?
N16 C17 H17B 109.5 ?
C7 C17 H17B 109.5 ?
H17A C17 H17B 108.0 ?
O1 Cl O2 108.9(2) no
O1 Cl O3 107.8(2) no
O1 Cl O4 109.3(3) no
O2 Cl O3 110.3(3) no
O2 Cl O4 110.6(3) no
O3 Cl O4 109.8(3) no

loop_
_geom_bond_atom_site_label_1
_geom_bond_atom_site_label_2
_geom_bond_site_symmetry_2
_geom_bond_distance
_geom_bond_publ_flag
N1 C2 . 1.500(5) yes
N1 C6 . 1.512(5) yes
N1 C10 . 1.506(5) yes
N1 H1 . 0.84(4) yes
N16 C11 . 1.475(5) yes
N16 C15 . 1.479(5) yes
N16 C17 . 1.469(5) yes
C2 C3 . 1.516(6) ?
C2 H2A . 0.9700 ?
C2 H2B . 0.9700 ?
C3 C4 . 1.511(7) ?
C3 H3A . 0.9700 ?
C3 H3B . 0.9700 ?
C4 C5 . 1.523(6) ?
C4 H4A . 0.9700 ?
C4 H4B . 0.9700 ?
C5 C6 . 1.522(5) ?
C5 H5A . 0.9700 ?
C5 H5B . 0.9700 ?
C6 C7 . 1.519(5) ?
C6 H6 . 0.9800 ?
C7 C17 . 1.525(6) ?
C7 C8 . 1.533(5) ?
C7 H7 . 0.9800 ?
C8 C9 . 1.518(6) ?
C8 H8A . 0.9700 ?
C8 H8B . 0.9700 ?
C9 C10 . 1.522(5) ?
C9 C11 . 1.529(6) ?
C9 H9 . 0.9800 ?
C10 H10A . 0.9700 ?
C10 H10B . 0.9700 ?
C11 C12 . 1.526(6) ?
C11 H11 . 0.9800 ?
C12 C13 . 1.529(6) ?
C12 H12A . 0.9700 ?
C12 H12B . 0.9700 ?
C13 C14 . 1.509(6) ?
C13 H13A . 0.9700 ?
C13 H13B . 0.9700 ?
C14 C15 . 1.525(5) ?
C14 H14A . 0.9700 ?
C14 H14B . 0.9700 ?
C15 H15A . 0.9700 ?
C15 H15B . 0.9700 ?
C17 H17A . 0.9700 ?
C17 H17B . 0.9700 ?
Cl O1 . 1.423(3) yes
Cl O2 . 1.423(4) yes
Cl O3 . 1.439(4) yes
Cl O4 . 1.406(4) yes

loop_
_geom_hbond_atom_site_label_D
_geom_hbond_atom_site_label_H
_geom_hbond_atom_site_label_A
_geom_hbond_site_symmetry_A
_geom_hbond_distance_DH
_geom_hbond_distance_HA
_geom_hbond_distance_DA
_geom_hbond_angle_DHA
N1 H1 O2 3_556 0.84(4) 2.54(4) 3.155(6) 130(4)
N1 H1 N16 . 0.84(4) 2.13(5) 2.755(5) 131(4)

loop_
_geom_torsion_atom_site_label_1
_geom_torsion_atom_site_label_2
_geom_torsion_atom_site_label_3
_geom_torsion_atom_site_label_4
_geom_torsion
C10 N1 C2 C3 -177.7(4)
C6 N1 C2 C3 56.7(5)
N1 C2 C3 C4 -55.5(5)
C2 C3 C4 C5 55.8(5)
C3 C4 C5 C6 -57.8(5)
C2 N1 C6 C7 176.2(3)
C10 N1 C6 C7 51.9(4)
C2 N1 C6 C5 -57.3(4)
C10 N1 C6 C5 178.5(3)
C4 C5 C6 N1 57.8(5)
C4 C5 C6 C7 -177.5(4)
N1 C6 C7 C17 63.8(4)
C5 C6 C7 C17 -59.5(5)
N1 C6 C7 C8 -57.1(4)
C5 C6 C7 C8 179.5(4)
C6 C7 C8 C9 63.3(4)
C17 C7 C8 C9 -61.4(4)
C7 C8 C9 C10 -63.8(4)
C7 C8 C9 C11 60.5(4)
C2 N1 C10 C9 -178.7(4)
C6 N1 C10 C9 -53.2(5)
C8 C9 C10 N1 59.4(5)
C11 C9 C10 N1 -63.9(5)
C17 N16 C11 C12 -73.6(4)
C15 N16 C11 C12 54.1(4)
C17 N16 C11 C9 54.6(4)
C15 N16 C11 C9 -177.7(3)
C8 C9 C11 N16 -56.4(4)
C10 C9 C11 N16 65.6(4)
C8 C9 C11 C12 71.3(4)
C10 C9 C11 C12 -166.7(3)
N16 C11 C12 C13 -55.3(5)
C9 C11 C12 C13 178.6(4)
C11 C12 C13 C14 54.4(5)
C12 C13 C14 C15 -53.6(6)
C17 N16 C15 C14 73.7(4)
C11 N16 C15 C14 -53.9(4)
C13 C14 C15 N16 54.5(5)
C11 N16 C17 C7 -58.0(4)
C15 N16 C17 C7 175.4(3)
C6 C7 C17 N16 -61.2(4)
C8 C7 C17 N16 60.7(4)

loop_
_cod_related_entry_id
_cod_related_entry_database
_cod_related_entry_code
1 ChemSpider 13082722
